data_2013401
loop_
_publ_author_name
'Esterhuysen, Matthias W.'
'Raubenheimer, Helgard G.'

_publ_section_title
;
 [<i>cis</i>-{\h^2^-(Ph~3~PAu)~2~}Ph~3~PCr(CO)~4~]&#x00B7;THF,
 featuring the shortest known separation between two Au metal centres
 in a heteronuclear Au~2~<i>M</i> cluster
;
_journal_issue 7
_journal_name_full 'Acta Crystallographica Section C'
_journal_page_first m286
_journal_page_last m288
_journal_paper_doi 10.1107/S0108270103010370
_journal_volume 59
_journal_year 2003
_chemical_formula_iupac '[Ag2 Cr (C18 H15P)3  (C O)4], C4 H8 O'
_chemical_formula_moiety 'C58 H45 Au2 Cr O4 P3, C4 H8 O'
_chemical_formula_sum 'C62 H53 Au2 Cr O5 P3'
_chemical_formula_weight 1417.01
_chemical_name_common 'cis-{\h^2^-(Ph~3~PAu)~2~}Ph~3~PCr(CO)~4~ tetrahydrofuran solvate'
_chemical_name_systematic
;
tetracarbonyl-1\k^4^C-tris(triphenylphosphino)-1\kP,2\kP,3\kP-triangulo-
chromiumdisilver(Au---Au)(2 Cr---Au) tetrahydrofuran solvate
;
_space_group_IT_number 2
_symmetry_cell_setting triclinic
_symmetry_space_group_name_Hall '-P 1'
_symmetry_space_group_name_H-M 'P -1'
_atom_sites_solution_hydrogens geom
_atom_sites_solution_primary direct
_atom_sites_solution_secondary difmap
_cell_angle_alpha 87.1470(10)
_cell_angle_beta 88.0620(10)
_cell_angle_gamma 81.0730(10)
_cell_formula_units_Z 2
_cell_length_a 11.4841(2)
_cell_length_b 13.5642(3)
_cell_length_c 17.5171(4)
_cell_measurement_reflns_used 5717
_cell_measurement_temperature 173(2)
_cell_measurement_theta_max 27.48
_cell_measurement_theta_min 1.02
_cell_volume 2691.35(10)
_computing_cell_refinement 'DENZO--SMN (Otwinowski & Minor, 1997)'
_computing_data_collection 'COLLECT (Nonius, 1999) '
_computing_data_reduction DENZO--SMN
_computing_molecular_graphics 'ORTEP-3 for Windows (Faruggia, 1997)'
_computing_publication_material 'WinGX (Faruggia, 1999)'
_computing_structure_refinement 'SHELXL97 (Sheldrick, 1997)'
_computing_structure_solution 'SHELXS97 (Sheldrick, 1997)'
_diffrn_ambient_temperature 173(2)
_diffrn_measured_fraction_theta_full 0.978
_diffrn_measured_fraction_theta_max 0.978
_diffrn_measurement_device_type 'Nonius KappaCCD'
_diffrn_measurement_method '\f and \w'
_diffrn_radiation_monochromator graphite
_diffrn_radiation_source 'fine-focus sealed tube'
_diffrn_radiation_type MoK\a
_diffrn_radiation_wavelength 0.71073
_diffrn_reflns_av_R_equivalents 0.025
_diffrn_reflns_av_sigmaI/netI 0.064
_diffrn_reflns_limit_h_max 14
_diffrn_reflns_limit_h_min -14
_diffrn_reflns_limit_k_max 16
_diffrn_reflns_limit_k_min -13
_diffrn_reflns_limit_l_max 21
_diffrn_reflns_limit_l_min -21
_diffrn_reflns_number 14365
_diffrn_reflns_theta_full 26.00
_diffrn_reflns_theta_max 26.00
_diffrn_reflns_theta_min 1.80
_exptl_absorpt_coefficient_mu 5.775
_exptl_absorpt_correction_T_max 0.375
_exptl_absorpt_correction_T_min 0.169
_exptl_absorpt_correction_type empirical
_exptl_absorpt_process_details '(DENZO--SMN; Otwinowski & Minor, 1997)'
_exptl_crystal_colour red
_exptl_crystal_density_diffrn 1.748
_exptl_crystal_density_method 'not measured'
_exptl_crystal_description 'monoclinic prism'
_exptl_crystal_F_000 1384
_exptl_crystal_size_max 0.35
_exptl_crystal_size_mid 0.27
_exptl_crystal_size_min 0.17
_refine_diff_density_max 1.131
_refine_diff_density_min -0.984
_refine_ls_extinction_method none
_refine_ls_goodness_of_fit_ref 0.99
_refine_ls_hydrogen_treatment constr
_refine_ls_matrix_type full
_refine_ls_number_parameters 658
_refine_ls_number_reflns 10345
_refine_ls_number_restraints 0
_refine_ls_restrained_S_all 0.99
_refine_ls_R_factor_all 0.0523
_refine_ls_R_factor_gt 0.0306
_refine_ls_shift/su_max 0.001
_refine_ls_shift/su_mean 0.000
_refine_ls_structure_factor_coef Fsqd
_refine_ls_weighting_details 'calc w=1/[\s^2^(Fo^2^)+(0.0107P)^2^] where P=(Fo^2^+2Fc^2^)/3'
_refine_ls_weighting_scheme calc
_refine_ls_wR_factor_gt 0.0522
_refine_ls_wR_factor_ref 0.0574
_reflns_number_gt 7951
_reflns_number_total 10345
_reflns_threshold_expression I>2\s(I)
_cod_data_source_file bm1531.cif
_cod_data_source_block I
_cod_database_code 2013401
_cod_database_fobs_code 2013401

loop_
_symmetry_equiv_pos_as_xyz
'x, y, z'
'-x, -y, -z'

loop_
_atom_site_label
_atom_site_fract_x
_atom_site_fract_y
_atom_site_fract_z
_atom_site_U_iso_or_equiv
_atom_site_adp_type
_atom_site_calc_flag
_atom_site_refinement_flags
_atom_site_occupancy
_atom_site_disorder_assembly
_atom_site_disorder_group
_atom_site_type_symbol
C1 0.0618(4) 0.8684(3) 0.3059(3) 0.0255(11) Uani d . 1 . . C
C2 0.1022(4) 0.6880(3) 0.2630(3) 0.0233(10) Uani d . 1 . . C
C3 -0.0560(4) 0.7360(3) 0.3757(3) 0.0265(11) Uani d . 1 . . C
C4 0.0040(3) 0.8291(3) 0.1732(3) 0.0250(11) Uani d . 1 . . C
C5 0.3894(7) 0.1139(6) 0.4155(5) 0.097(3) Uani d . 1 . . C
H5A 0.4588 0.0619 0.4245 0.117 Uiso calc R 1 . . H
H5B 0.3194 0.0804 0.4108 0.117 Uiso calc R 1 . . H
C6 0.3718(8) 0.1796(8) 0.4784(5) 0.130(4) Uani d . 1 . . C
H6A 0.3063 0.1639 0.5127 0.156 Uiso calc R 1 . . H
H6B 0.4443 0.1743 0.5083 0.156 Uiso calc R 1 . . H
C7 0.3437(11) 0.2774(7) 0.4421(8) 0.175(6) Uani d . 1 . . C
H7A 0.2586 0.3019 0.4501 0.209 Uiso calc R 1 . . H
H7B 0.3883 0.3239 0.4663 0.209 Uiso calc R 1 . . H
C8 0.3705(8) 0.2778(8) 0.3638(6) 0.122(3) Uani d . 1 . . C
H8A 0.4349 0.3170 0.3510 0.146 Uiso calc R 1 . . H
H8B 0.3004 0.3065 0.3341 0.146 Uiso calc R 1 . . H
C11 -0.4260(3) 0.6993(3) 0.0714(2) 0.0181(10) Uani d . 1 . . C
C12 -0.4840(3) 0.6431(3) 0.0258(3) 0.0269(11) Uani d . 1 . . C
H12 -0.4411 0.6041 -0.0123 0.032 Uiso calc R 1 . . H
C13 -0.6044(4) 0.6436(3) 0.0357(3) 0.0315(12) Uani d . 1 . . C
H13 -0.6442 0.6053 0.0042 0.038 Uiso calc R 1 . . H
C14 -0.6659(4) 0.6999(3) 0.0915(3) 0.0273(11) Uani d . 1 . . C
H14 -0.7484 0.7005 0.0981 0.033 Uiso calc R 1 . . H
C15 -0.6093(4) 0.7551(3) 0.1374(3) 0.0305(12) Uani d . 1 . . C
H15 -0.6526 0.7935 0.1759 0.037 Uiso calc R 1 . . H
C16 -0.4888(3) 0.7550(3) 0.1278(3) 0.0249(11) Uani d . 1 . . C
H16 -0.4494 0.7929 0.1599 0.030 Uiso calc R 1 . . H
C21 -0.2075(3) 0.5922(3) 0.0117(3) 0.0202(10) Uani d . 1 . . C
C22 -0.1968(4) 0.5833(3) -0.0667(3) 0.0307(12) Uani d . 1 . . C
H22 -0.2264 0.6383 -0.0999 0.037 Uiso calc R 1 . . H
C23 -0.1432(4) 0.4945(4) -0.0968(3) 0.0410(14) Uani d . 1 . . C
H23 -0.1354 0.4888 -0.1506 0.049 Uiso calc R 1 . . H
C24 -0.1010(4) 0.4143(4) -0.0485(4) 0.0433(15) Uani d . 1 . . C
H24 -0.0631 0.3538 -0.0692 0.052 Uiso calc R 1 . . H
C25 -0.1134(4) 0.4217(3) 0.0286(3) 0.0377(14) Uani d . 1 . . C
H25 -0.0854 0.3662 0.0619 0.045 Uiso calc R 1 . . H
C26 -0.1671(3) 0.5104(3) 0.0584(3) 0.0293(12) Uani d . 1 . . C
H26 -0.1762 0.5149 0.1122 0.035 Uiso calc R 1 . . H
C31 -0.2675(4) 0.8068(3) -0.0176(3) 0.0234(11) Uani d . 1 . . C
C32 -0.1666(4) 0.8530(3) -0.0266(3) 0.0282(11) Uani d . 1 . . C
H32 -0.1011 0.8309 0.0049 0.034 Uiso calc R 1 . . H
C33 -0.1607(4) 0.9296(3) -0.0801(3) 0.0355(13) Uani d . 1 . . C
H33 -0.0914 0.9599 -0.0856 0.043 Uiso calc R 1 . . H
C34 -0.2552(4) 0.9624(3) -0.1259(3) 0.0417(14) Uani d . 1 . . C
H34 -0.2516 1.0162 -0.1624 0.050 Uiso calc R 1 . . H
C35 -0.3547(4) 0.9178(4) -0.1190(3) 0.0504(16) Uani d . 1 . . C
H35 -0.4193 0.9400 -0.1512 0.060 Uiso calc R 1 . . H
C36 -0.3611(4) 0.8408(4) -0.0652(3) 0.0409(14) Uani d . 1 . . C
H36 -0.4304 0.8107 -0.0607 0.049 Uiso calc R 1 . . H
C41 -0.3521(3) 0.8698(3) 0.2992(3) 0.0240(11) Uani d . 1 . . C
C42 -0.3624(4) 0.7732(3) 0.3272(3) 0.0319(12) Uani d . 1 . . C
H42 -0.2930 0.7265 0.3359 0.038 Uiso calc R 1 . . H
C43 -0.4711(4) 0.7441(4) 0.3426(3) 0.0399(14) Uani d . 1 . . C
H43 -0.4754 0.6777 0.3609 0.048 Uiso calc R 1 . . H
C44 -0.5723(4) 0.8100(4) 0.3316(3) 0.0390(14) Uani d . 1 . . C
H44 -0.6468 0.7896 0.3424 0.047 Uiso calc R 1 . . H
C45 -0.5658(4) 0.9069(4) 0.3044(3) 0.0428(14) Uani d . 1 . . C
H45 -0.6360 0.9530 0.2966 0.051 Uiso calc R 1 . . H
C46 -0.4570(4) 0.9366(3) 0.2888(3) 0.0317(12) Uani d . 1 . . C
H46 -0.4535 1.0033 0.2707 0.038 Uiso calc R 1 . . H
C51 -0.2108(3) 0.9947(3) 0.3617(3) 0.0238(11) Uani d . 1 . . C
C52 -0.1472(4) 0.9717(3) 0.4274(3) 0.0325(12) Uani d . 1 . . C
H52 -0.0951 0.9101 0.4315 0.039 Uiso calc R 1 . . H
C53 -0.1567(4) 1.0348(3) 0.4873(3) 0.0385(13) Uani d . 1 . . C
H53 -0.1117 1.0167 0.5317 0.046 Uiso calc R 1 . . H
C54 -0.2320(4) 1.1246(4) 0.4823(3) 0.0395(14) Uani d . 1 . . C
H54 -0.2396 1.1685 0.5233 0.047 Uiso calc R 1 . . H
C55 -0.2955(4) 1.1497(3) 0.4178(3) 0.0398(14) Uani d . 1 . . C
H55 -0.3467 1.2117 0.4140 0.048 Uiso calc R 1 . . H
C56 -0.2860(4) 1.0858(3) 0.3579(3) 0.0335(12) Uani d . 1 . . C
H56 -0.3313 1.1043 0.3136 0.040 Uiso calc R 1 . . H
C61 -0.2204(4) 0.9946(3) 0.2011(3) 0.0264(11) Uani d . 1 . . C
C62 -0.1448(4) 1.0656(3) 0.1932(3) 0.0356(13) Uani d . 1 . . C
H62 -0.0910 1.0704 0.2324 0.043 Uiso calc R 1 . . H
C63 -0.1474(4) 1.1294(4) 0.1285(3) 0.0465(15) Uani d . 1 . . C
H63 -0.0965 1.1785 0.1244 0.056 Uiso calc R 1 . . H
C64 -0.2230(5) 1.1223(4) 0.0704(3) 0.0500(16) Uani d . 1 . . C
H64 -0.2236 1.1657 0.0262 0.060 Uiso calc R 1 . . H
C65 -0.2972(4) 1.0525(4) 0.0766(3) 0.0418(14) Uani d . 1 . . C
H65 -0.3498 1.0477 0.0367 0.050 Uiso calc R 1 . . H
C66 -0.2960(4) 0.9884(3) 0.1412(3) 0.0339(12) Uani d . 1 . . C
H66 -0.3474 0.9398 0.1446 0.041 Uiso calc R 1 . . H
C71 -0.2216(4) 0.4483(3) 0.4160(3) 0.0265(11) Uani d . 1 . . C
C72 -0.1529(4) 0.4705(4) 0.4740(3) 0.0501(15) Uani d . 1 . . C
H72 -0.0791 0.4912 0.4612 0.060 Uiso calc R 1 . . H
C73 -0.1881(5) 0.4634(4) 0.5501(3) 0.0589(17) Uani d . 1 . . C
H73 -0.1381 0.4771 0.5891 0.071 Uiso calc R 1 . . H
C74 -0.2962(5) 0.4363(4) 0.5687(3) 0.0488(15) Uani d . 1 . . C
H74 -0.3218 0.4312 0.6206 0.059 Uiso calc R 1 . . H
C75 -0.3667(5) 0.4169(4) 0.5117(3) 0.0480(15) Uani d . 1 . . C
H75 -0.4421 0.3995 0.5245 0.058 Uiso calc R 1 . . H
C76 -0.3306(4) 0.4219(3) 0.4363(3) 0.0384(13) Uani d . 1 . . C
H76 -0.3807 0.4071 0.3977 0.046 Uiso calc R 1 . . H
C81 -0.2862(4) 0.4279(3) 0.2625(3) 0.0263(11) Uani d . 1 . . C
C82 -0.2993(4) 0.3329(4) 0.2422(3) 0.0432(14) Uani d . 1 . . C
H82 -0.2399 0.2782 0.2551 0.052 Uiso calc R 1 . . H
C83 -0.3969(5) 0.3161(4) 0.2037(3) 0.0541(16) Uani d . 1 . . C
H83 -0.4036 0.2505 0.1895 0.065 Uiso calc R 1 . . H
C84 -0.4848(5) 0.3946(4) 0.1857(3) 0.0511(15) Uani d . 1 . . C
H84 -0.5531 0.3832 0.1604 0.061 Uiso calc R 1 . . H
C85 -0.4727(4) 0.4897(4) 0.2048(3) 0.0439(14) Uani d . 1 . . C
H85 -0.5328 0.5440 0.1925 0.053 Uiso calc R 1 . . H
C86 -0.3745(4) 0.5064(3) 0.2414(3) 0.0369(13) Uani d . 1 . . C
H86 -0.3662 0.5728 0.2527 0.044 Uiso calc R 1 . . H
C91 -0.0542(4) 0.3430(3) 0.3113(3) 0.0262(11) Uani d . 1 . . C
C92 -0.0405(4) 0.2661(3) 0.3661(3) 0.0362(13) Uani d . 1 . . C
H92 -0.0884 0.2707 0.4115 0.043 Uiso calc R 1 . . H
C93 0.0429(4) 0.1817(4) 0.3555(3) 0.0510(16) Uani d . 1 . . C
H93 0.0544 0.1301 0.3945 0.061 Uiso calc R 1 . . H
C94 0.1083(4) 0.1731(4) 0.2888(4) 0.0503(16) Uani d . 1 . . C
H94 0.1627 0.1140 0.2809 0.060 Uiso calc R 1 . . H
C95 0.0967(4) 0.2479(4) 0.2337(3) 0.0485(15) Uani d . 1 . . C
H95 0.1446 0.2417 0.1884 0.058 Uiso calc R 1 . . H
C96 0.0142(4) 0.3341(4) 0.2436(3) 0.0406(14) Uani d . 1 . . C
H96 0.0047 0.3860 0.2048 0.049 Uiso calc R 1 . . H
Au1 -0.105869(14) 0.603121(12) 0.283282(10) 0.02339(6) Uani d . 1 . . Au
Au2 -0.167512(13) 0.730279(11) 0.163277(10) 0.01894(5) Uani d . 1 . . Au
P1 -0.16536(10) 0.45385(8) 0.31848(7) 0.0250(3) Uani d . 1 . . P
P2 -0.27028(9) 0.70806(8) 0.05647(7) 0.0191(3) Uani d . 1 . . P
P3 -0.20445(9) 0.90613(8) 0.28399(7) 0.0217(3) Uani d . 1 . . P
Cr -0.03191(5) 0.78239(5) 0.27318(4) 0.01811(16) Uani d . 1 . . Cr
O1 0.1278(3) 0.9200(2) 0.3242(2) 0.0404(9) Uani d . 1 . . O
O2 0.1909(2) 0.6338(2) 0.25704(19) 0.0385(9) Uani d . 1 . . O
O3 -0.0640(3) 0.7124(2) 0.4392(2) 0.0461(10) Uani d . 1 . . O
O4 0.0402(3) 0.8585(2) 0.11510(19) 0.0339(8) Uani d . 1 . . O
O11 0.4075(4) 0.1715(6) 0.3477(3) 0.117(2) Uani d . 1 . . O

loop_
_atom_site_aniso_label
_atom_site_aniso_U_11
_atom_site_aniso_U_22
_atom_site_aniso_U_33
_atom_site_aniso_U_12
_atom_site_aniso_U_13
_atom_site_aniso_U_23
C1 0.019(2) 0.023(3) 0.032(3) 0.0028(19) 0.004(2) -0.003(2)
C2 0.026(2) 0.027(3) 0.018(3) -0.008(2) -0.006(2) 0.001(2)
C3 0.032(3) 0.015(2) 0.030(3) 0.0037(19) 0.001(2) -0.001(2)
C4 0.017(2) 0.019(2) 0.041(3) -0.0069(18) 0.000(2) -0.006(2)
C5 0.093(6) 0.131(7) 0.072(6) -0.032(5) 0.020(5) -0.021(6)
C6 0.171(9) 0.162(10) 0.076(7) -0.077(8) 0.057(6) -0.066(7)
C7 0.225(12) 0.081(8) 0.211(16) -0.016(8) 0.077(11) -0.021(9)
C8 0.104(7) 0.150(10) 0.114(9) -0.033(6) -0.003(6) 0.024(8)
C11 0.020(2) 0.014(2) 0.019(3) -0.0017(17) -0.002(2) 0.003(2)
C12 0.019(2) 0.031(3) 0.031(3) -0.005(2) 0.000(2) -0.007(2)
C13 0.028(3) 0.036(3) 0.034(3) -0.013(2) -0.009(2) -0.005(2)
C14 0.016(2) 0.028(3) 0.037(3) -0.0015(19) -0.001(2) 0.004(2)
C15 0.026(3) 0.030(3) 0.034(3) 0.000(2) 0.005(2) -0.008(2)
C16 0.027(2) 0.018(2) 0.031(3) -0.0050(19) -0.001(2) -0.006(2)
C21 0.014(2) 0.023(3) 0.026(3) -0.0071(18) -0.001(2) -0.005(2)
C22 0.032(3) 0.033(3) 0.029(3) -0.012(2) 0.003(2) -0.005(2)
C23 0.038(3) 0.053(4) 0.038(4) -0.023(3) 0.016(3) -0.023(3)
C24 0.027(3) 0.028(3) 0.077(5) -0.006(2) 0.003(3) -0.026(3)
C25 0.024(3) 0.021(3) 0.069(5) -0.002(2) -0.009(3) -0.010(3)
C26 0.027(2) 0.026(3) 0.036(3) -0.006(2) -0.002(2) -0.004(2)
C31 0.027(2) 0.022(3) 0.021(3) -0.0014(19) -0.003(2) -0.002(2)
C32 0.024(2) 0.032(3) 0.029(3) -0.004(2) -0.001(2) 0.001(2)
C33 0.041(3) 0.026(3) 0.039(4) -0.007(2) 0.014(3) 0.003(3)
C34 0.053(3) 0.027(3) 0.039(4) 0.005(3) 0.012(3) 0.016(3)
C35 0.044(3) 0.058(4) 0.044(4) 0.000(3) -0.014(3) 0.033(3)
C36 0.034(3) 0.044(3) 0.044(4) -0.008(2) -0.008(3) 0.016(3)
C41 0.024(2) 0.027(3) 0.022(3) -0.006(2) 0.000(2) -0.005(2)
C42 0.030(3) 0.030(3) 0.034(3) 0.000(2) 0.006(2) -0.001(2)
C43 0.034(3) 0.042(3) 0.046(4) -0.014(2) 0.008(3) 0.003(3)
C44 0.024(3) 0.055(4) 0.041(4) -0.016(2) 0.011(2) -0.009(3)
C45 0.023(3) 0.053(4) 0.050(4) 0.004(2) 0.003(3) -0.012(3)
C46 0.025(3) 0.032(3) 0.038(3) 0.000(2) -0.006(2) -0.006(2)
C51 0.023(2) 0.025(3) 0.025(3) -0.009(2) 0.000(2) -0.002(2)
C52 0.041(3) 0.023(3) 0.033(3) 0.000(2) -0.009(2) -0.004(2)
C53 0.055(3) 0.035(3) 0.027(3) -0.010(3) -0.007(3) -0.002(3)
C54 0.045(3) 0.035(3) 0.041(4) -0.012(3) 0.009(3) -0.019(3)
C55 0.043(3) 0.022(3) 0.051(4) 0.007(2) -0.004(3) -0.009(3)
C56 0.031(3) 0.028(3) 0.041(3) -0.001(2) -0.008(2) -0.006(3)
C61 0.025(2) 0.023(3) 0.030(3) 0.002(2) 0.002(2) -0.001(2)
C62 0.030(3) 0.035(3) 0.041(4) -0.007(2) -0.003(2) 0.006(3)
C63 0.039(3) 0.040(3) 0.056(4) -0.001(2) 0.011(3) 0.018(3)
C64 0.070(4) 0.035(3) 0.037(4) 0.011(3) 0.005(3) 0.020(3)
C65 0.057(3) 0.038(3) 0.025(3) 0.011(3) -0.011(3) 0.005(3)
C66 0.032(3) 0.034(3) 0.034(3) 0.003(2) -0.003(2) -0.003(3)
C71 0.030(3) 0.025(3) 0.024(3) -0.004(2) -0.003(2) 0.006(2)
C72 0.038(3) 0.085(4) 0.028(4) -0.017(3) 0.000(3) 0.007(3)
C73 0.049(4) 0.098(5) 0.028(4) -0.009(3) -0.009(3) 0.005(3)
C74 0.051(4) 0.062(4) 0.027(4) 0.006(3) 0.013(3) 0.012(3)
C75 0.043(3) 0.058(4) 0.041(4) -0.008(3) 0.007(3) 0.007(3)
C76 0.042(3) 0.040(3) 0.035(4) -0.012(2) 0.005(3) -0.002(3)
C81 0.030(2) 0.027(3) 0.023(3) -0.007(2) -0.002(2) 0.008(2)
C82 0.041(3) 0.027(3) 0.061(4) -0.001(2) -0.014(3) -0.002(3)
C83 0.062(4) 0.034(3) 0.072(5) -0.012(3) -0.032(3) -0.015(3)
C84 0.053(3) 0.060(4) 0.046(4) -0.021(3) -0.022(3) 0.003(3)
C85 0.038(3) 0.044(4) 0.049(4) -0.005(3) -0.016(3) 0.014(3)
C86 0.045(3) 0.027(3) 0.040(4) -0.011(2) -0.005(3) 0.007(3)
C91 0.033(3) 0.020(3) 0.026(3) -0.008(2) -0.003(2) 0.007(2)
C92 0.036(3) 0.035(3) 0.034(3) 0.000(2) 0.005(2) 0.015(3)
C93 0.047(3) 0.038(3) 0.060(4) 0.008(3) 0.001(3) 0.023(3)
C94 0.039(3) 0.033(3) 0.073(5) 0.005(2) 0.015(3) 0.008(3)
C95 0.054(3) 0.041(3) 0.046(4) 0.005(3) 0.017(3) 0.004(3)
C96 0.048(3) 0.035(3) 0.036(4) -0.004(2) 0.011(3) 0.011(3)
Au1 0.02761(10) 0.01764(10) 0.02508(12) -0.00517(7) -0.00312(8) 0.00449(8)
Au2 0.01955(9) 0.01765(10) 0.02003(11) -0.00398(7) -0.00376(8) 0.00071(8)
P1 0.0289(6) 0.0197(6) 0.0264(8) -0.0057(5) -0.0033(6) 0.0071(6)
P2 0.0183(6) 0.0183(6) 0.0212(7) -0.0038(5) -0.0020(5) -0.0006(5)
P3 0.0224(6) 0.0191(6) 0.0234(7) -0.0030(5) -0.0018(5) 0.0010(5)
Cr 0.0187(3) 0.0164(4) 0.0190(4) -0.0015(3) -0.0026(3) -0.0004(3)
O1 0.0333(19) 0.042(2) 0.050(3) -0.0155(16) -0.0066(17) -0.0134(19)
O2 0.0266(18) 0.044(2) 0.039(2) 0.0112(16) 0.0011(16) -0.0025(18)
O3 0.071(3) 0.039(2) 0.025(2) -0.0007(18) -0.001(2) 0.0011(18)
O4 0.0369(19) 0.041(2) 0.027(2) -0.0178(15) 0.0041(17) 0.0020(17)
O11 0.104(4) 0.157(6) 0.082(5) 0.008(4) 0.024(3) -0.028(4)

loop_
_atom_type_symbol
_atom_type_description
_atom_type_scat_dispersion_real
_atom_type_scat_dispersion_imag
_atom_type_scat_source
C C 0.0033 0.0016 'International Tables Vol C Tables 4.2.6.8 and 6.1.1.4'
H H 0.0000 0.0000 'International Tables Vol C Tables 4.2.6.8 and 6.1.1.4'
Au Au -2.0133 8.8022 'International Tables Vol C Tables 4.2.6.8 and 6.1.1.4'
P P 0.1023 0.0942 'International Tables Vol C Tables 4.2.6.8 and 6.1.1.4'
Cr Cr 0.3209 0.6236 'International Tables Vol C Tables 4.2.6.8 and 6.1.1.4'
O O 0.0106 0.0060 'International Tables Vol C Tables 4.2.6.8 and 6.1.1.4'

loop_
_geom_angle_atom_site_label_1
_geom_angle_atom_site_label_2
_geom_angle_atom_site_label_3
_geom_angle
_geom_angle_publ_flag
O1 C1 Cr 175.6(4) yes
O2 C2 Cr 175.4(4) yes
O3 C3 Cr 174.5(4) yes
O3 C3 Au1 113.7(3) no
Cr C3 Au1 71.12(15) no
O4 C4 Cr 171.3(4) yes
O4 C4 Au2 114.9(3) no
Cr C4 Au2 73.04(13) no
O11 C5 C6 108.4(7) no
O11 C5 H5A 110.0 no
C6 C5 H5A 110.0 no
O11 C5 H5B 110.0 no
C6 C5 H5B 110.0 no
H5A C5 H5B 108.4 no
C7 C6 C5 104.0(9) no
C7 C6 H6A 111.0 no
C5 C6 H6A 111.0 no
C7 C6 H6B 111.0 no
C5 C6 H6B 111.0 no
H6A C6 H6B 109.0 no
C8 C7 C6 112.2(9) no
C8 C7 H7A 109.2 no
C6 C7 H7A 109.2 no
C8 C7 H7B 109.2 no
C6 C7 H7B 109.2 no
H7A C7 H7B 107.9 no
C7 C8 O11 104.6(8) no
C7 C8 H8A 110.8 no
O11 C8 H8A 110.8 no
C7 C8 H8B 110.8 no
O11 C8 H8B 110.8 no
H8A C8 H8B 108.9 no
C12 C11 C16 119.6(4) no
C12 C11 P2 121.9(3) no
C16 C11 P2 118.4(3) no
C11 C12 C13 120.3(4) no
C11 C12 H12 119.9 no
C13 C12 H12 119.9 no
C14 C13 C12 119.5(4) no
C14 C13 H13 120.2 no
C12 C13 H13 120.2 no
C15 C14 C13 120.8(4) no
C15 C14 H14 119.6 no
C13 C14 H14 119.6 no
C14 C15 C16 120.0(4) no
C14 C15 H15 120.0 no
C16 C15 H15 120.0 no
C11 C16 C15 119.9(4) no
C11 C16 H16 120.1 no
C15 C16 H16 120.1 no
C26 C21 C22 118.5(4) no
C26 C21 P2 118.3(4) no
C22 C21 P2 123.2(4) no
C23 C22 C21 120.2(5) no
C23 C22 H22 119.9 no
C21 C22 H22 119.9 no
C24 C23 C22 119.9(5) no
C24 C23 H23 120.0 no
C22 C23 H23 120.0 no
C25 C24 C23 120.2(5) no
C25 C24 H24 119.9 no
C23 C24 H24 119.9 no
C24 C25 C26 119.6(5) no
C24 C25 H25 120.2 no
C26 C25 H25 120.2 no
C21 C26 C25 121.5(5) no
C21 C26 H26 119.3 no
C25 C26 H26 119.3 no
C36 C31 C32 117.6(4) no
C36 C31 P2 123.8(3) no
C32 C31 P2 118.7(3) no
C33 C32 C31 121.2(5) no
C33 C32 H32 119.4 no
C31 C32 H32 119.4 no
C32 C33 C34 119.9(5) no
C32 C33 H33 120.1 no
C34 C33 H33 120.1 no
C35 C34 C33 120.2(5) no
C35 C34 H34 119.9 no
C33 C34 H34 119.9 no
C34 C35 C36 120.1(5) no
C34 C35 H35 119.9 no
C36 C35 H35 119.9 no
C35 C36 C31 121.0(5) no
C35 C36 H36 119.5 no
C31 C36 H36 119.5 no
C42 C41 C46 117.0(4) no
C42 C41 P3 119.6(3) no
C46 C41 P3 123.2(3) no
C43 C42 C41 121.6(4) no
C43 C42 H42 119.2 no
C41 C42 H42 119.2 no
C44 C43 C42 120.5(5) no
C44 C43 H43 119.7 no
C42 C43 H43 119.7 no
C43 C44 C45 119.7(4) no
C43 C44 H44 120.1 no
C45 C44 H44 120.1 no
C46 C45 C44 120.1(4) no
C46 C45 H45 120.0 no
C44 C45 H45 120.0 no
C45 C46 C41 121.1(4) no
C45 C46 H46 119.5 no
C41 C46 H46 119.5 no
C52 C51 C56 117.1(4) no
C52 C51 P3 122.1(3) no
C56 C51 P3 120.8(4) no
C53 C52 C51 122.3(4) no
C53 C52 H52 118.8 no
C51 C52 H52 118.8 no
C52 C53 C54 119.6(5) no
C52 C53 H53 120.2 no
C54 C53 H53 120.2 no
C55 C54 C53 119.5(5) no
C55 C54 H54 120.3 no
C53 C54 H54 120.3 no
C54 C55 C56 120.8(4) no
C54 C55 H55 119.6 no
C56 C55 H55 119.6 no
C55 C56 C51 120.8(5) no
C55 C56 H56 119.6 no
C51 C56 H56 119.6 no
C62 C61 C66 117.7(5) no
C62 C61 P3 118.4(4) no
C66 C61 P3 123.6(4) no
C63 C62 C61 120.5(5) no
C63 C62 H62 119.8 no
C61 C62 H62 119.8 no
C64 C63 C62 120.7(5) no
C64 C63 H63 119.6 no
C62 C63 H63 119.6 no
C65 C64 C63 119.8(5) no
C65 C64 H64 120.1 no
C63 C64 H64 120.1 no
C64 C65 C66 120.2(5) no
C64 C65 H65 119.9 no
C66 C65 H65 119.9 no
C65 C66 C61 121.0(5) no
C65 C66 H66 119.5 no
C61 C66 H66 119.5 no
C72 C71 C76 117.6(5) no
C72 C71 P1 119.0(4) no
C76 C71 P1 123.5(4) no
C71 C72 C73 122.0(5) no
C71 C72 H72 119.0 no
C73 C72 H72 119.0 no
C74 C73 C72 119.2(5) no
C74 C73 H73 120.4 no
C72 C73 H73 120.4 no
C75 C74 C73 119.4(5) no
C75 C74 H74 120.3 no
C73 C74 H74 120.3 no
C74 C75 C76 121.4(5) no
C74 C75 H75 119.3 no
C76 C75 H75 119.3 no
C75 C76 C71 120.4(5) no
C75 C76 H76 119.8 no
C71 C76 H76 119.8 no
C82 C81 C86 117.5(4) no
C82 C81 P1 123.5(4) no
C86 C81 P1 118.9(4) no
C83 C82 C81 121.3(5) no
C83 C82 H82 119.3 no
C81 C82 H82 119.3 no
C84 C83 C82 120.0(5) no
C84 C83 H83 120.0 no
C82 C83 H83 120.0 no
C85 C84 C83 119.4(5) no
C85 C84 H84 120.3 no
C83 C84 H84 120.3 no
C86 C85 C84 120.4(5) no
C86 C85 H85 119.8 no
C84 C85 H85 119.8 no
C85 C86 C81 121.3(4) no
C85 C86 H86 119.4 no
C81 C86 H86 119.4 no
C92 C91 C96 119.4(4) no
C92 C91 P1 123.4(3) no
C96 C91 P1 117.1(3) no
C91 C92 C93 120.4(5) no
C91 C92 H92 119.8 no
C93 C92 H92 119.8 no
C94 C93 C92 119.8(5) no
C94 C93 H93 120.1 no
C92 C93 H93 120.1 no
C95 C94 C93 121.0(5) no
C95 C94 H94 119.5 no
C93 C94 H94 119.5 no
C94 C95 C96 120.1(5) no
C94 C95 H95 119.9 no
C96 C95 H95 119.9 no
C95 C96 C91 119.2(5) no
C95 C96 H96 120.4 no
C91 C96 H96 120.4 no
P1 Au1 C3 126.31(11) no
P1 Au1 Cr 168.12(4) yes
C3 Au1 Cr 41.84(11) no
P1 Au1 Au2 130.12(3) yes
C3 Au1 Au2 97.11(11) no
Cr Au1 Au2 60.254(16) yes
P2 Au2 C4 128.21(12) no
P2 Au2 Au1 129.75(3) yes
C4 Au2 Au1 95.51(11) no
P2 Au2 Cr 169.74(3) yes
C4 Au2 Cr 41.88(12) no
Au1 Au2 Cr 59.865(15) yes
C71 P1 C81 103.9(2) no
C71 P1 C91 104.8(2) no
C81 P1 C91 104.5(2) no
C71 P1 Au1 113.25(15) no
C81 P1 Au1 112.87(15) no
C91 P1 Au1 116.38(14) no
C11 P2 C31 104.41(19) no
C11 P2 C21 104.76(17) no
C31 P2 C21 105.8(2) no
C11 P2 Au2 116.53(15) no
C31 P2 Au2 113.69(15) no
C21 P2 Au2 110.71(15) no
C61 P3 C41 104.3(2) no
C61 P3 C51 99.9(2) no
C41 P3 C51 98.61(19) no
C61 P3 Cr 112.33(13) no
C41 P3 Cr 121.02(14) no
C51 P3 Cr 117.68(15) no
C1 Cr C2 88.24(18) no
C1 Cr C4 86.33(19) no
C2 Cr C4 86.47(18) no
C1 Cr C3 90.2(2) no
C2 Cr C3 90.77(18) no
C4 Cr C3 175.63(19) yes
C1 Cr P3 91.52(13) no
C2 Cr P3 178.88(14) yes
C4 Cr P3 92.43(13) no
C3 Cr P3 90.32(13) no
C1 Cr Au1 150.29(15) yes
C2 Cr Au1 73.89(13) yes
C4 Cr Au1 115.28(12) yes
C3 Cr Au1 67.04(13) yes
P3 Cr Au1 106.77(3) yes
C1 Cr Au2 148.92(15) yes
C2 Cr Au2 101.20(13) yes
C4 Cr Au2 65.08(13) yes
C3 Cr Au2 118.86(14) yes
P3 Cr Au2 78.46(3) yes
Au1 Cr Au2 59.881(15) yes
C5 O11 C8 107.8(6) no

loop_
_geom_bond_atom_site_label_1
_geom_bond_atom_site_label_2
_geom_bond_site_symmetry_2
_geom_bond_distance
_geom_bond_publ_flag
C1 O1 . 1.171(5) yes
C1 Cr . 1.829(5) yes
C2 O2 . 1.165(4) yes
C2 Cr . 1.853(4) yes
C3 O3 . 1.147(5) yes
C3 Cr . 1.899(5) yes
C3 Au1 . 2.621(5) yes
C4 O4 . 1.162(5) yes
C4 Cr . 1.887(5) yes
C4 Au2 . 2.564(4) yes
C5 O11 . 1.417(8) no
C5 C6 . 1.440(9) no
C5 H5A . 0.9900 no
C5 H5B . 0.9900 no
C6 C7 . 1.438(12) no
C6 H6A . 0.9900 no
C6 H6B . 0.9900 no
C7 C8 . 1.395(12) no
C7 H7A . 0.9900 no
C7 H7B . 0.9900 no
C8 O11 . 1.477(10) no
C8 H8A . 0.9900 no
C8 H8B . 0.9900 no
C11 C12 . 1.384(6) no
C11 C16 . 1.387(5) no
C11 P2 . 1.820(4) no
C12 C13 . 1.387(5) no
C12 H12 . 0.9500 no
C13 C14 . 1.377(6) no
C13 H13 . 0.9500 no
C14 C15 . 1.370(6) no
C14 H14 . 0.9500 no
C15 C16 . 1.388(5) no
C15 H15 . 0.9500 no
C16 H16 . 0.9500 no
C21 C26 . 1.375(6) no
C21 C22 . 1.385(6) no
C21 P2 . 1.827(4) no
C22 C23 . 1.385(6) no
C22 H22 . 0.9500 no
C23 C24 . 1.380(7) no
C23 H23 . 0.9500 no
C24 C25 . 1.362(7) no
C24 H24 . 0.9500 no
C25 C26 . 1.381(6) no
C25 H25 . 0.9500 no
C26 H26 . 0.9500 no
C31 C36 . 1.390(6) no
C31 C32 . 1.401(5) no
C31 P2 . 1.821(4) no
C32 C33 . 1.373(6) no
C32 H32 . 0.9500 no
C33 C34 . 1.376(7) no
C33 H33 . 0.9500 no
C34 C35 . 1.373(6) no
C34 H34 . 0.9500 no
C35 C36 . 1.380(6) no
C35 H35 . 0.9500 no
C36 H36 . 0.9500 no
C41 C42 . 1.396(6) no
C41 C46 . 1.403(6) no
C41 P3 . 1.845(4) no
C42 C43 . 1.380(6) no
C42 H42 . 0.9500 no
C43 C44 . 1.365(6) no
C43 H43 . 0.9500 no
C44 C45 . 1.387(6) no
C44 H44 . 0.9500 no
C45 C46 . 1.385(6) no
C45 H45 . 0.9500 no
C46 H46 . 0.9500 no
C51 C52 . 1.380(6) no
C51 C56 . 1.394(6) no
C51 P3 . 1.852(4) no
C52 C53 . 1.378(6) no
C52 H52 . 0.9500 no
C53 C54 . 1.380(6) no
C53 H53 . 0.9500 no
C54 C55 . 1.364(7) no
C54 H54 . 0.9500 no
C55 C56 . 1.386(6) no
C55 H55 . 0.9500 no
C56 H56 . 0.9500 no
C61 C62 . 1.393(6) no
C61 C66 . 1.399(6) no
C61 P3 . 1.832(5) no
C62 C63 . 1.390(7) no
C62 H62 . 0.9500 no
C63 C64 . 1.376(7) no
C63 H63 . 0.9500 no
C64 C65 . 1.367(7) no
C64 H64 . 0.9500 no
C65 C66 . 1.390(6) no
C65 H65 . 0.9500 no
C66 H66 . 0.9500 no
C71 C72 . 1.379(7) no
C71 C76 . 1.385(6) no
C71 P1 . 1.808(5) no
C72 C73 . 1.384(7) no
C72 H72 . 0.9500 no
C73 C74 . 1.372(7) no
C73 H73 . 0.9500 no
C74 C75 . 1.367(7) no
C74 H74 . 0.9500 no
C75 C76 . 1.373(7) no
C75 H75 . 0.9500 no
C76 H76 . 0.9500 no
C81 C82 . 1.384(6) no
C81 C86 . 1.396(6) no
C81 P1 . 1.814(5) no
C82 C83 . 1.383(7) no
C82 H82 . 0.9500 no
C83 C84 . 1.381(7) no
C83 H83 . 0.9500 no
C84 C85 . 1.377(7) no
C84 H84 . 0.9500 no
C85 C86 . 1.371(6) no
C85 H85 . 0.9500 no
C86 H86 . 0.9500 no
C91 C92 . 1.377(6) no
C91 C96 . 1.400(6) no
C91 P1 . 1.822(4) no
C92 C93 . 1.389(6) no
C92 H92 . 0.9500 no
C93 C94 . 1.367(7) no
C93 H93 . 0.9500 no
C94 C95 . 1.360(7) no
C94 H94 . 0.9500 no
C95 C96 . 1.399(6) no
C95 H95 . 0.9500 no
C96 H96 . 0.9500 no
Au1 P1 . 2.2854(11) yes
Au1 Cr . 2.6932(6) yes
Au1 Au2 . 2.6937(2) yes
Au2 P2 . 2.3022(12) yes
Au2 Cr . 2.7038(7) yes
P3 Cr . 2.3986(12) yes
